data_9008201
loop_
_publ_author_name
'Konnert, J. A.'
'Clark, J. R.'
'Christ, C. L.'

_publ_section_title
;
 Crystal structure of fabianite, CaB3O5(OH), and comparison with the
 structure of its syntheic dimorph
;
_journal_name_full 'Zeitschrift fur Kristallographie'
_journal_page_first 241
_journal_page_last 254
_journal_volume 132
_journal_year 1970
_chemical_compound_source 'salt deposits near Diepholz, Germany'
_chemical_formula_sum 'B3 Ca H O6'
_chemical_name_mineral Fabianite
_space_group_IT_number 14
_symmetry_space_group_name_Hall '-P 2yab'
_symmetry_space_group_name_H-M 'P 1 21/a 1'
_cell_angle_alpha 90
_cell_angle_beta 113.38
_cell_angle_gamma 90
_cell_formula_units_Z 4
_cell_length_a 6.593
_cell_length_b 10.488
_cell_length_c 6.365
_cell_volume 403.986
_database_code_amcsd 0010718
_exptl_crystal_density_diffrn 2.787
_cod_original_formula_sum 'Ca B3 (O6 H)'
_cod_database_code 9008201

loop_
_space_group_symop_operation_xyz
x,y,z
1/2+x,1/2-y,z
1/2-x,1/2+y,-z
-x,-y,-z

loop_
_atom_site_aniso_label
_atom_site_aniso_U_11
_atom_site_aniso_U_22
_atom_site_aniso_U_33
_atom_site_aniso_U_12
_atom_site_aniso_U_13
_atom_site_aniso_U_23
Ca 0.01299 0.01337 0.00761 -0.00032 0.00340 0.00093
B1 0.01670 0.01282 0.00657 0.00000 0.00448 0.00031
B2 0.01855 0.01226 0.00588 -0.00064 0.00502 0.00093
B3 0.01317 0.01226 0.00968 -0.00096 0.00412 0.00031
O-H1 0.01670 0.01449 0.00761 -0.00096 0.00394 0.00062
O2 0.01540 0.01170 0.00813 0.00096 0.00161 -0.00031
O3 0.01095 0.01393 0.00847 0.00032 0.00215 0.00155
O4 0.01336 0.01282 0.00623 -0.00129 0.00251 -0.00031
O5 0.01651 0.01226 0.00795 -0.00129 0.00197 0.00124
O6 0.01410 0.01449 0.01159 -0.00032 0.00304 -0.00341

loop_
_atom_site_label
_atom_site_fract_x
_atom_site_fract_y
_atom_site_fract_z
_atom_site_U_iso_or_equiv
_atom_site_type_symbol
_atom_site_attached_hydrogens
Ca 0.30410 0.43710 0.63720 0.01153 Ca 0
B1 0.41390 0.11240 0.75560 0.01203 B 0
B2 0.75620 0.07650 0.12590 0.01229 B 0
B3 0.51740 0.26900 0.07390 0.01178 B 0
O-H1 0.42430 0.12840 0.52780 0.01305 O 1
O2 0.39300 0.23870 0.84890 0.01254 O 0
O3 0.21610 0.03250 0.72250 0.01153 O 0
O4 0.62070 0.05020 0.89020 0.01115 O 0
O5 0.67390 0.18920 0.21750 0.01305 O 0
O6 0.98450 0.11310 0.15270 0.01393 O 0

loop_
_cod_changelog_entry_id
_cod_changelog_entry_author
_cod_changelog_entry_date
_cod_changelog_entry_text
1
;cod-tools version 3.8.0
Id: cif_guess_AMCSD_atom_types 9574 2023-05-10 09:00:05Z saulius
;
2023-05-10T18:51:15+03:00
;Derived atom types and hydrogen counts
from atom names that follow the AMCSD naming convention
(Wat == water, O-H == hydroxyl).
;
2
;cod-tools version 3.10.1
Id: cif_fix_AMCSD_aniso_labels 10200 2024-08-01 14:09:44Z saulius
;
2024-08-02T12:21:09+03:00
;Changed the following '_atom_site_aniso_label' values:
'OH1' -> 'O-H1'
;

loop_
_cod_related_entry_id
_cod_related_entry_database
_cod_related_entry_code
1 AMCSD 0010718
